data_2207069
loop_
_publ_author_name
'Silva, Luiz Everson da'
'Joussef, Antonio Carlos'
'Foro, Sabine'
'Schmidt, Boris'

_publ_section_title
;
 5,7-Dibromo-<i>N</i>-tosylquinolin-8-amine
;
_journal_coeditor_code SU6228
_journal_issue 10
_journal_name_full 'Acta Crystallographica Section E'
_journal_page_first o3435
_journal_page_last o3436
_journal_paper_doi 10.1107/S160053680502773X
_journal_volume 61
_journal_year 2005
_chemical_formula_iupac 'C16 H12 Br2 N2 O2 S'
_chemical_formula_moiety 'C16 H12 Br2 N2 O2 S'
_chemical_formula_sum 'C16 H12 Br2 N2 O2 S'
_chemical_formula_weight 456.16
_chemical_name_systematic
;
5,7-Dibromo-N-tosylquinolin-8-amine
;
_space_group_IT_number 19
_symmetry_cell_setting orthorhombic
_symmetry_space_group_name_Hall 'P 2ac 2ab'
_symmetry_space_group_name_H-M 'P 21 21 21'
_atom_sites_solution_hydrogens geom
_atom_sites_solution_primary direct
_atom_sites_solution_secondary difmap
_audit_creation_method SHELXL-97
_cell_angle_alpha 90.00
_cell_angle_beta 90.00
_cell_angle_gamma 90.00
_cell_formula_units_Z 4
_cell_length_a 4.9390(10)
_cell_length_b 16.595(3)
_cell_length_c 20.254(4)
_cell_measurement_reflns_used 25
_cell_measurement_temperature 299(2)
_cell_measurement_theta_max 18.75
_cell_measurement_theta_min 5.32
_cell_volume 1660.1(6)
_computing_cell_refinement
;
Nonius Diffractometer Control Software
;
_computing_data_collection
;
Nonius Diffractometer Control Software (Nonius, 1996)
;
_computing_data_reduction 'REDU4 (Stoe & Cie, 1987)'
_computing_molecular_graphics 'PLATON (Spek, 2003)'
_computing_publication_material SHELXL97
_computing_structure_refinement 'SHELXL97 (Sheldrick, 1997)'
_computing_structure_solution 'SHELXS97 (Sheldrick, 1997)'
_diffrn_ambient_temperature 299(2)
_diffrn_measured_fraction_theta_full 1.000
_diffrn_measured_fraction_theta_max 1.000
_diffrn_measurement_device_type 'Nonius CAD-4'
_diffrn_measurement_method \w/2\q
_diffrn_radiation_monochromator graphite
_diffrn_radiation_source 'fine-focus sealed tube'
_diffrn_radiation_type CuK\a
_diffrn_radiation_wavelength 1.54180
_diffrn_reflns_av_R_equivalents 0.0193
_diffrn_reflns_av_sigmaI/netI 0.0233
_diffrn_reflns_limit_h_max 5
_diffrn_reflns_limit_h_min 0
_diffrn_reflns_limit_k_max 19
_diffrn_reflns_limit_k_min 0
_diffrn_reflns_limit_l_max 24
_diffrn_reflns_limit_l_min -24
_diffrn_reflns_number 3465
_diffrn_reflns_theta_full 67.96
_diffrn_reflns_theta_max 67.96
_diffrn_reflns_theta_min 3.44
_diffrn_standards_decay_% 1.0
_diffrn_standards_interval_time 120
_diffrn_standards_number 3
_exptl_absorpt_coefficient_mu 7.462
_exptl_absorpt_correction_T_max 0.7084
_exptl_absorpt_correction_T_min 0.4863
_exptl_absorpt_correction_type psi-scan
_exptl_absorpt_process_details '(North et al., 1968)'
_exptl_crystal_colour 'light brown'
_exptl_crystal_density_diffrn 1.825
_exptl_crystal_density_method 'not measured'
_exptl_crystal_description 'long needle'
_exptl_crystal_F_000 896
_exptl_crystal_size_max 0.65
_exptl_crystal_size_mid 0.075
_exptl_crystal_size_min 0.05
_refine_diff_density_max 0.691
_refine_diff_density_min -0.915
_refine_ls_abs_structure_details 'Flack (1983)'
_refine_ls_abs_structure_Flack -0.01(3)
_refine_ls_extinction_coef 0.0012(2)
_refine_ls_extinction_expression Fc^*^=kFc[1+0.001xFc^2^\l^3^/sin(2\q)]^-1/4^
_refine_ls_extinction_method SHELXL97
_refine_ls_goodness_of_fit_ref 1.079
_refine_ls_hydrogen_treatment constr
_refine_ls_matrix_type full
_refine_ls_number_parameters 209
_refine_ls_number_reflns 2997
_refine_ls_number_restraints 0
_refine_ls_restrained_S_all 1.079
_refine_ls_R_factor_all 0.0466
_refine_ls_R_factor_gt 0.0413
_refine_ls_shift/su_max 0.000
_refine_ls_shift/su_mean 0.000
_refine_ls_structure_factor_coef Fsqd
_refine_ls_weighting_details 'calc w = 1/[\s^2^(Fo^2^)+(0.076P)^2^+0.4357P] where P = (Fo^2^+2Fc^2^)/3'
_refine_ls_weighting_scheme calc
_refine_ls_wR_factor_gt 0.1052
_refine_ls_wR_factor_ref 0.1089
_reflns_number_gt 2758
_reflns_number_total 2997
_reflns_threshold_expression I>2\s(I)
_cod_data_source_file su6228.cif
_cod_data_source_block I
_cod_depositor_comments
;
The following automatic conversions were performed:
'_exptl_absorpt_correction_type' value 'Psi-scan' changed to 'psi-scan'
according to '/home/saulius/struct/CIF-dictionaries/cif_core.dic'
dictionary named 'cif_core.dic' version 2.4.1 from 2010-06-29.

Automatic conversion script
Id: cif_fix_enum 1527 2010-12-29 10:47:43Z saulius 

The following automatic conversions were performed:

'_exptl_absorpt_correction_type' value 'Psi-scan' changed to
'psi-scan' according to
/home/saulius/struct/CIF-dictionaries/cif_core.dic dictionary named
'cif_core.dic' version 2.4.1 from 2010-06-29.

Automatic conversion script
Id: cif_fix_values 1715 2011-07-08 13:25:40Z adriana 
;
_cod_database_code 2207069
_cod_database_fobs_code 2207069

loop_
_symmetry_equiv_pos_site_id
_symmetry_equiv_pos_as_xyz
1 x,y,z
2 1/2-x,-y,1/2+z
3 1/2+x,1/2-y,-z
4 -x,1/2+y,1/2-z

loop_
_atom_site_aniso_label
_atom_site_aniso_U_11
_atom_site_aniso_U_22
_atom_site_aniso_U_33
_atom_site_aniso_U_12
_atom_site_aniso_U_13
_atom_site_aniso_U_23
Br1 0.1012(5) 0.0548(3) 0.0657(3) 0.0222(3) 0.0097(3) -0.0118(2)
Br2 0.0905(5) 0.1038(5) 0.0522(3) -0.0254(4) 0.0097(3) 0.0225(3)
S1 0.0288(4) 0.0363(4) 0.0428(5) 0.0004(3) 0.0020(3) 0.0059(4)
O1 0.0222(12) 0.0534(15) 0.0623(16) 0.0042(11) 0.0014(12) -0.0051(13)
O2 0.0516(18) 0.0503(15) 0.0582(17) -0.0002(14) 0.0007(15) 0.0177(14)
N1 0.0285(15) 0.0374(15) 0.0434(15) -0.0033(13) -0.0042(13) 0.0023(13)
N2 0.0404(19) 0.0442(18) 0.053(2) 0.0040(15) -0.0017(16) 0.0005(15)
C1 0.0359(19) 0.0389(18) 0.0355(17) -0.0026(15) -0.0017(15) -0.0044(14)
C2 0.052(2) 0.045(2) 0.044(2) 0.0047(18) 0.003(2) -0.0028(18)
C3 0.058(3) 0.064(3) 0.041(2) 0.000(2) 0.010(2) -0.0023(19)
C4 0.053(3) 0.065(3) 0.035(2) -0.012(2) -0.0020(18) 0.0078(19)
C5 0.047(2) 0.042(2) 0.044(2) -0.0095(16) -0.0116(17) 0.0056(16)
C6 0.074(3) 0.051(2) 0.055(2) -0.012(2) -0.011(3) 0.017(2)
C7 0.075(3) 0.043(2) 0.077(3) 0.004(2) -0.019(3) 0.009(2)
C8 0.063(3) 0.049(3) 0.069(3) 0.007(2) -0.003(3) 0.000(2)
C9 0.0370(19) 0.0425(19) 0.0397(18) -0.0062(17) -0.0089(16) 0.0006(15)
C10 0.0319(18) 0.0452(19) 0.0336(17) 0.0004(15) -0.0018(14) 0.0053(15)
C11 0.041(2) 0.048(2) 0.052(2) -0.0017(18) 0.0074(18) 0.0003(18)
C12 0.052(3) 0.050(2) 0.059(3) -0.002(2) -0.006(2) -0.004(2)
C13 0.068(3) 0.056(3) 0.042(2) 0.019(2) -0.013(2) -0.0046(19)
C14 0.056(3) 0.081(3) 0.0374(19) 0.010(3) 0.007(2) -0.002(2)
C15 0.037(2) 0.062(2) 0.046(2) 0.0037(19) 0.0098(18) 0.0038(19)
C16 0.107(5) 0.071(3) 0.061(3) 0.024(3) -0.015(3) -0.019(3)

loop_
_atom_site_label
_atom_site_fract_x
_atom_site_fract_y
_atom_site_fract_z
_atom_site_U_iso_or_equiv
_atom_site_thermal_displace_type
_atom_site_calc_flag
_atom_site_refinement_flags
_atom_site_occupancy
_atom_site_type_symbol
Br1 0.67032(15) 0.06168(3) 0.17545(3) 0.0739(2) Uani . . 1.000 Br
Br2 0.72224(16) 0.34697(5) 0.03074(3) 0.0822(3) Uani . . 1.000 Br
S1 0.45127(18) 0.15331(5) 0.33555(5) 0.0360(3) Uani . . 1.000 S
O1 0.7323(5) 0.14564(17) 0.31743(15) 0.0460(8) Uani . . 1.000 O
O2 0.3241(7) 0.09229(18) 0.37390(16) 0.0534(10) Uani . . 1.000 O
N1 0.2761(6) 0.15936(18) 0.26682(15) 0.0364(9) Uani . . 1.000 N
N2 0.0963(8) 0.3138(2) 0.24236(19) 0.0459(11) Uani . . 1.000 N
C1 0.3804(8) 0.2041(2) 0.21271(19) 0.0368(10) Uani . . 1.000 C
C2 0.5625(10) 0.1704(3) 0.1682(2) 0.0470(12) Uani . . 1.000 C
C3 0.6661(11) 0.2144(3) 0.1149(2) 0.0543(16) Uani . . 1.000 C
C4 0.5827(10) 0.2916(3) 0.1050(2) 0.0510(16) Uani . . 1.000 C
C5 0.3953(9) 0.3298(2) 0.1475(2) 0.0443(12) Uani . . 1.000 C
C6 0.3020(13) 0.4095(3) 0.1402(2) 0.0600(14) Uani . . 1.000 C
C7 0.1102(12) 0.4385(3) 0.1829(3) 0.0650(16) Uani . . 1.000 C
C8 0.0162(12) 0.3887(3) 0.2315(3) 0.0603(17) Uani . . 1.000 C
C9 0.2905(8) 0.2838(2) 0.20064(19) 0.0397(11) Uani . . 1.000 C
C10 0.4153(8) 0.2452(2) 0.37766(18) 0.0369(10) Uani . . 1.000 C
C11 0.5991(9) 0.3069(3) 0.3663(2) 0.0470(12) Uani . . 1.000 C
C12 0.5790(11) 0.3769(3) 0.4025(2) 0.0537(16) Uani . . 1.000 C
C13 0.3806(11) 0.3870(3) 0.4501(2) 0.0553(16) Uani . . 1.000 C
C14 0.1963(11) 0.3243(3) 0.4598(2) 0.0581(15) Uani . . 1.000 C
C15 0.2108(9) 0.2538(3) 0.4241(2) 0.0483(12) Uani . . 1.000 C
C16 0.3710(16) 0.4613(4) 0.4915(3) 0.080(2) Uani . . 1.000 C
H1N 0.12190 0.13560 0.26360 0.0440 Uiso calc R 1.000 H
H3 0.79130 0.19110 0.08650 0.0650 Uiso calc R 1.000 H
H6 0.37000 0.44210 0.10680 0.0720 Uiso calc R 1.000 H
H7 0.04530 0.49090 0.17890 0.0780 Uiso calc R 1.000 H
H8 -0.11600 0.40930 0.25950 0.0720 Uiso calc R 1.000 H
H11 0.73420 0.30100 0.33470 0.0560 Uiso calc R 1.000 H
H12 0.70150 0.41840 0.39470 0.0650 Uiso calc R 1.000 H
H14 0.06040 0.33020 0.49120 0.0700 Uiso calc R 1.000 H
H15 0.08570 0.21280 0.43090 0.0580 Uiso calc R 1.000 H
H16A 0.34950 0.50760 0.46360 0.0960 Uiso calc R 1.000 H
H16B 0.53630 0.46610 0.51610 0.0960 Uiso calc R 1.000 H
H16C 0.22090 0.45800 0.52150 0.0960 Uiso calc R 1.000 H

loop_
_atom_type_symbol
_atom_type_description
_atom_type_scat_dispersion_real
_atom_type_scat_dispersion_imag
_atom_type_scat_source
C C 0.0181 0.0091 'International Tables Vol C Tables 4.2.6.8 and 6.1.1.4'
H H 0.0000 0.0000 'International Tables Vol C Tables 4.2.6.8 and 6.1.1.4'
N N 0.0311 0.0180 'International Tables Vol C Tables 4.2.6.8 and 6.1.1.4'
O O 0.0492 0.0322 'International Tables Vol C Tables 4.2.6.8 and 6.1.1.4'
S S 0.3331 0.5567 'International Tables Vol C Tables 4.2.6.8 and 6.1.1.4'
Br Br -0.6763 1.2805 'International Tables Vol C Tables 4.2.6.8 and 6.1.1.4'

loop_
_geom_angle_atom_site_label_1
_geom_angle_atom_site_label_2
_geom_angle_atom_site_label_3
_geom_angle
_geom_angle_publ_flag
O1 S1 O2 120.09(19) no
O1 S1 N1 107.27(17) no
O1 S1 C10 107.32(18) no
O2 S1 N1 105.89(18) no
O2 S1 C10 107.96(18) no
N1 S1 C10 107.78(17) no
S1 N1 C1 119.7(3) no
C8 N2 C9 116.6(4) no
C1 N1 H1N 120.00 no
S1 N1 H1N 120.00 no
C2 C1 C9 117.8(4) no
N1 C1 C9 120.5(3) no
N1 C1 C2 121.6(3) no
Br1 C2 C1 121.1(3) no
Br1 C2 C3 117.1(3) no
C1 C2 C3 121.8(4) no
C2 C3 C4 119.6(4) no
C3 C4 C5 122.0(4) no
Br2 C4 C3 117.7(3) no
Br2 C4 C5 120.3(3) no
C4 C5 C6 124.8(4) no
C4 C5 C9 117.4(3) no
C6 C5 C9 117.8(4) no
C5 C6 C7 119.3(4) no
C6 C7 C8 118.5(5) no
N2 C8 C7 125.9(5) no
N2 C9 C5 121.8(3) no
C1 C9 C5 121.3(3) no
N2 C9 C1 116.9(3) no
C11 C10 C15 120.9(4) no
S1 C10 C11 119.6(3) no
S1 C10 C15 119.5(3) no
C10 C11 C12 119.1(4) no
C11 C12 C13 121.6(5) no
C12 C13 C16 120.9(5) no
C12 C13 C14 118.0(4) no
C14 C13 C16 121.1(5) no
C13 C14 C15 121.7(4) no
C10 C15 C14 118.8(4) no
C2 C3 H3 120.00 no
C4 C3 H3 120.00 no
C5 C6 H6 120.00 no
C7 C6 H6 120.00 no
C6 C7 H7 121.00 no
C8 C7 H7 121.00 no
N2 C8 H8 117.00 no
C7 C8 H8 117.00 no
C10 C11 H11 120.00 no
C12 C11 H11 120.00 no
C11 C12 H12 119.00 no
C13 C12 H12 119.00 no
C13 C14 H14 119.00 no
C15 C14 H14 119.00 no
C10 C15 H15 121.00 no
C14 C15 H15 121.00 no
C13 C16 H16A 110.00 no
C13 C16 H16B 109.00 no
C13 C16 H16C 109.00 no
H16A C16 H16B 109.00 no
H16A C16 H16C 109.00 no
H16B C16 H16C 109.00 no

loop_
_geom_bond_atom_site_label_1
_geom_bond_atom_site_label_2
_geom_bond_distance
_geom_bond_publ_flag
Br1 C2 1.887(5) no
Br2 C4 1.893(4) no
S1 O1 1.441(3) no
S1 O2 1.422(3) no
S1 N1 1.642(3) no
S1 C10 1.756(4) no
N1 C1 1.421(5) no
N2 C8 1.323(6) no
N2 C9 1.372(5) no
N1 H1N 0.8600 no
C1 C2 1.391(6) no
C1 C9 1.416(5) no
C2 C3 1.400(6) no
C3 C4 1.361(7) no
C4 C5 1.414(6) no
C5 C6 1.408(6) no
C5 C9 1.417(5) no
C6 C7 1.370(8) no
C7 C8 1.367(8) no
C10 C15 1.388(6) no
C10 C11 1.388(6) no
C11 C12 1.377(7) no
C12 C13 1.385(7) no
C13 C16 1.492(8) no
C13 C14 1.396(7) no
C14 C15 1.377(7) no
C3 H3 0.9300 no
C6 H6 0.9300 no
C7 H7 0.9300 no
C8 H8 0.9300 no
C11 H11 0.9300 no
C12 H12 0.9300 no
C14 H14 0.9300 no
C15 H15 0.9300 no
C16 H16A 0.9600 no
C16 H16B 0.9600 no
C16 H16C 0.9600 no

loop_
_geom_contact_atom_site_label_1
_geom_contact_atom_site_label_2
_geom_contact_distance
_geom_contact_site_symmetry_2
_geom_contact_publ_flag
Br1 S1 3.7413(14) . no
Br1 O1 3.210(3) . no
Br1 N1 3.137(3) . no
Br1 C7 3.686(6) 4_645 no
Br1 C12 3.662(5) 4_645 no
Br1 H1N 3.1100 1_655 no
Br1 H16A 2.9600 4_645 no
Br2 H6 2.8100 . no
S1 Br1 3.7413(14) . no
O1 Br1 3.210(3) . no
O1 N1 2.884(4) 1_655 no
O1 C2 3.164(5) . no
O1 H1N 2.2200 1_655 no
O1 H11 2.6000 . no
O1 H7 2.7900 4_645 no
O2 H15 2.5900 . no
O2 H16B 2.8100 3_456 no
O2 H7 2.7000 4_545 no
N1 Br1 3.137(3) . no
N1 O1 2.884(4) 1_455 no
N1 N2 2.757(5) . no
N2 N1 2.757(5) . no
N2 C10 3.360(5) . no
N2 H11 2.6000 1_455 no
C2 O1 3.164(5) . no
C7 Br1 3.686(6) 4_655 no
C10 N2 3.360(5) . no
C11 C14 3.517(7) 1_655 no
C11 C15 3.358(6) 1_655 no
C12 Br1 3.662(5) 4_655 no
C12 C14 3.377(7) 1_655 no
C14 C15 3.600(7) 3_456 no
C14 C11 3.517(7) 1_455 no
C14 C12 3.377(7) 1_455 no
C15 C11 3.358(6) 1_455 no
C15 C14 3.600(7) 3_556 no
C8 H11 2.9000 1_455 no
C10 H14 3.0200 3_556 no
C11 H8 3.0900 1_655 no
C12 H14 3.0800 1_655 no
C13 H15 3.0900 3_556 no
C14 H15 3.0000 3_556 no
C15 H11 3.0700 1_455 no
C15 H14 2.8000 3_556 no
C16 H6 3.0700 2_565 no
H1N Br1 3.1100 1_455 no
H1N O1 2.2200 1_455 no
H6 Br2 2.8100 . no
H6 C16 3.0700 2_564 no
H6 H16C 2.4400 2_564 no
H7 O1 2.7900 4_655 no
H7 O2 2.7000 4_555 no
H8 C11 3.0900 1_455 no
H8 H11 2.4700 1_455 no
H11 O1 2.6000 . no
H11 N2 2.6000 1_655 no
H11 C8 2.9000 1_655 no
H11 C15 3.0700 1_655 no
H11 H8 2.4700 1_655 no
H14 C12 3.0800 1_455 no
H14 H16C 2.3500 . no
H14 C10 3.0200 3_456 no
H14 C15 2.8000 3_456 no
H15 O2 2.5900 . no
H15 C13 3.0900 3_456 no
H15 C14 3.0000 3_456 no
H16A Br1 2.9600 4_655 no
H16B O2 2.8100 3_556 no
H16C H14 2.3500 . no
H16C H6 2.4400 2_565 no

loop_
_geom_hbond_atom_site_label_D
_geom_hbond_atom_site_label_H
_geom_hbond_atom_site_label_A
_geom_hbond_site_symmetry_A
_geom_hbond_distance_DH
_geom_hbond_distance_HA
_geom_hbond_distance_DA
_geom_hbond_angle_DHA
_geom_hbond_publ_flag
N1 H1N O1 1_455 0.86 2.22 2.884(4) 134 yes
N1 H1N Br1 1_455 0.86 3.11 3.873(3) 149 yes
C6 H6 Br2 . 0.93 2.81 3.209(5) 107 no
C11 H11 N2 1_655 0.93 2.60 3.514(6) 169 no
C15 H15 O2 . 0.93 2.59 2.921(6) 101 no

loop_
_geom_torsion_atom_site_label_1
_geom_torsion_atom_site_label_2
_geom_torsion_atom_site_label_3
_geom_torsion_atom_site_label_4
_geom_torsion
_geom_torsion_publ_flag
O1 S1 N1 C1 -38.8(3) no
O2 S1 N1 C1 -168.2(3) no
C10 S1 N1 C1 76.5(3) no
N1 S1 C10 C11 -90.6(3) no
O1 S1 C10 C15 -152.4(3) no
O2 S1 C10 C15 -21.6(4) no
N1 S1 C10 C15 92.4(3) no
O1 S1 C10 C11 24.7(4) no
O2 S1 C10 C11 155.5(3) no
S1 N1 C1 C2 84.2(4) no
S1 N1 C1 C9 -99.0(4) no
C8 N2 C9 C1 179.0(4) no
C8 N2 C9 C5 -1.6(6) no
C9 N2 C8 C7 -0.3(8) no
N1 C1 C9 N2 -1.5(5) no
N1 C1 C9 C5 179.0(4) no
C9 C1 C2 C3 3.2(6) no
C2 C1 C9 C5 -4.0(6) no
N1 C1 C2 Br1 2.5(6) no
C2 C1 C9 N2 175.4(4) no
N1 C1 C2 C3 -179.9(4) no
C9 C1 C2 Br1 -174.4(3) no
Br1 C2 C3 C4 176.1(4) no
C1 C2 C3 C4 -1.6(7) no
C2 C3 C4 Br2 -178.3(4) no
C2 C3 C4 C5 0.7(7) no
Br2 C4 C5 C9 177.5(3) no
C3 C4 C5 C9 -1.5(7) no
Br2 C4 C5 C6 -1.3(7) no
C3 C4 C5 C6 179.7(5) no
C6 C5 C9 N2 2.7(6) no
C6 C5 C9 C1 -177.9(4) no
C4 C5 C6 C7 176.9(5) no
C9 C5 C6 C7 -1.9(7) no
C4 C5 C9 C1 3.2(6) no
C4 C5 C9 N2 -176.2(4) no
C5 C6 C7 C8 0.2(8) no
C6 C7 C8 N2 1.0(9) no
S1 C10 C15 C14 175.8(3) no
C15 C10 C11 C12 0.9(6) no
S1 C10 C11 C12 -176.1(3) no
C11 C10 C15 C14 -1.2(6) no
C10 C11 C12 C13 0.3(7) no
C11 C12 C13 C14 -1.1(7) no
C11 C12 C13 C16 176.5(5) no
C16 C13 C14 C15 -176.9(5) no
C12 C13 C14 C15 0.8(7) no
C13 C14 C15 C10 0.4(7) no

loop_
_cod_related_entry_id
_cod_related_entry_database
_cod_related_entry_code
1 ChemSpider 2109716
